data_1505642
loop_
_publ_author_name
'Yang, Yan-Yan'
'Xu, Jun'
'You, Zheng-Wei'
'Xu, Xiu-Hua'
'Qiu, Xiao-Long'
'Qing, Feng-Ling'

_publ_section_title
;
 Synthesis of 3',3'-difluoro-2'- hydroxymethyl-4',5'-unsaturated
 carbocyclic nucleosides.
;
_journal_issue 26
_journal_name_full 'Organic letters'
_journal_page_first 5437
_journal_page_last 5440
_journal_paper_doi 10.1021/ol7023955
_journal_volume 9
_journal_year 2007
_chemical_absolute_configuration ad
_chemical_formula_sum 'C28 H19 F2 N3 O12'
_chemical_formula_weight 627.46
_chemical_name_systematic
; 
 ? 
;
_space_group_IT_number 19
_symmetry_cell_setting orthorhombic
_symmetry_space_group_name_Hall 'P 2ac 2ab'
_symmetry_space_group_name_H-M 'P 21 21 21'
_atom_sites_solution_hydrogens geom
_atom_sites_solution_primary direct
_atom_sites_solution_secondary difmap
_audit_creation_method SHELXL-97
_cell_angle_alpha 90.00
_cell_angle_beta 90.00
_cell_angle_gamma 90.00
_cell_formula_units_Z 4
_cell_length_a 6.8425(9)
_cell_length_b 15.5174(19)
_cell_length_c 26.140(3)
_cell_measurement_reflns_used 1942
_cell_measurement_temperature 293(2)
_cell_measurement_theta_max 39.574
_cell_measurement_theta_min 5.250
_cell_volume 2775.5(6)
_computing_cell_refinement 'Bruker SMART'
_computing_data_collection 'Bruker SMART'
_computing_data_reduction 'Bruker SHELXTL'
_computing_molecular_graphics 'Bruker SHELXTL'
_computing_publication_material 'Bruker SHELXTL'
_computing_structure_refinement 'SHELXL-97 (Sheldrick, 1997)'
_computing_structure_solution 'SHELXS-97 (Sheldrick, 1990)'
_diffrn_ambient_temperature 293(2)
_diffrn_measured_fraction_theta_full 0.998
_diffrn_measured_fraction_theta_max 0.998
_diffrn_measurement_device_type 'CCD area detector'
_diffrn_measurement_method 'phi and omega scans'
_diffrn_radiation_monochromator graphite
_diffrn_radiation_source 'fine-focus sealed tube'
_diffrn_radiation_type MoK\a
_diffrn_radiation_wavelength 0.71073
_diffrn_reflns_av_R_equivalents 0.1459
_diffrn_reflns_av_sigmaI/netI 0.1012
_diffrn_reflns_limit_h_max 8
_diffrn_reflns_limit_h_min -8
_diffrn_reflns_limit_k_max 16
_diffrn_reflns_limit_k_min -19
_diffrn_reflns_limit_l_max 31
_diffrn_reflns_limit_l_min -32
_diffrn_reflns_number 15864
_diffrn_reflns_theta_full 26.50
_diffrn_reflns_theta_max 26.50
_diffrn_reflns_theta_min 1.53
_exptl_absorpt_coefficient_mu 0.128
_exptl_absorpt_correction_T_max 1.00000
_exptl_absorpt_correction_T_min 0.78935
_exptl_absorpt_correction_type empirical
_exptl_crystal_colour colorless
_exptl_crystal_density_diffrn 1.502
_exptl_crystal_density_method 'not measured'
_exptl_crystal_description prismatic
_exptl_crystal_F_000 1288
_exptl_crystal_size_max 0.489
_exptl_crystal_size_mid 0.101
_exptl_crystal_size_min 0.059
_refine_diff_density_max 0.268
_refine_diff_density_min -0.298
_refine_diff_density_rms 0.062
_refine_ls_abs_structure_details 'Flack H D (1983), Acta Cryst. A39, 876-881'
_refine_ls_abs_structure_Flack -10(10)
_refine_ls_extinction_coef 0.0074(14)
_refine_ls_extinction_expression Fc^*^=kFc[1+0.001xFc^2^\l^3^/sin(2\q)]^-1/4^
_refine_ls_extinction_method SHELXL
_refine_ls_goodness_of_fit_ref 0.957
_refine_ls_hydrogen_treatment mixed
_refine_ls_matrix_type full
_refine_ls_number_parameters 419
_refine_ls_number_reflns 3282
_refine_ls_number_restraints 0
_refine_ls_restrained_S_all 0.957
_refine_ls_R_factor_all 0.1057
_refine_ls_R_factor_gt 0.0604
_refine_ls_shift/su_max 0.015
_refine_ls_shift/su_mean 0.003
_refine_ls_structure_factor_coef Fsqd
_refine_ls_weighting_details 'calc w=1/[\s^2^(Fo^2^)+(0.0607P)^2^+0.0000P] where P=(Fo^2^+2Fc^2^)/3'
_refine_ls_weighting_scheme calc
_refine_ls_wR_factor_gt 0.1261
_refine_ls_wR_factor_ref 0.1461
_reflns_number_gt 1982
_reflns_number_total 3282
_reflns_threshold_expression >2sigma(I)
_cod_data_source_file ol7023955-file002.cif
_cod_data_source_block cd26542
_cod_depositor_comments
;
The following automatic conversions were performed:

'_symmetry_cell_setting' value 'Orthorhombic' changed to
'orthorhombic' according to
/home/saulius/struct/CIF-dictionaries/cif_core.dic dictionary named
'cif_core.dic' version 2.4.1 from 2010-06-29.

Automatic conversion script
Id: cif_fix_values 1715 2011-07-08 13:25:40Z adriana 
;
_cod_original_sg_symbol_H-M P2(1)2(1)2(1)
_cod_database_code 1505642

loop_
_symmetry_equiv_pos_as_xyz
'x, y, z'
'-x+1/2, -y, z+1/2'
'-x, y+1/2, -z+1/2'
'x+1/2, -y+1/2, -z'

loop_
_atom_site_label
_atom_site_type_symbol
_atom_site_fract_x
_atom_site_fract_y
_atom_site_fract_z
_atom_site_U_iso_or_equiv
_atom_site_adp_type
_atom_site_occupancy
_atom_site_symmetry_multiplicity
_atom_site_calc_flag
_atom_site_refinement_flags
O1 O 0.2306(5) 0.15196(19) 0.22201(12) 0.0598(9) Uani 1 1 d .
O2 O 0.4817(7) 0.2451(2) 0.23046(14) 0.0755(12) Uani 1 1 d .
O3 O -0.3153(9) 0.4453(4) 0.09365(18) 0.1110(18) Uani 1 1 d .
O4 O -0.0564(9) 0.5107(3) 0.0693(2) 0.1216(19) Uani 1 1 d .
O5 O 0.2035(5) -0.0274(2) 0.14704(11) 0.0542(9) Uani 1 1 d .
O6 O 0.3806(6) -0.0065(2) 0.07503(12) 0.0633(9) Uani 1 1 d .
O7 O -0.4783(7) 0.1787(3) -0.01850(15) 0.0987(15) Uani 1 1 d .
O8 O -0.5412(8) 0.2160(3) 0.05839(18) 0.1040(16) Uani 1 1 d .
O9 O 0.2884(6) -0.1908(2) 0.10963(13) 0.0734(11) Uani 1 1 d .
O10 O 0.2991(10) -0.3320(3) 0.12116(16) 0.119(2) Uani 1 1 d .
O11 O 0.3009(6) -0.3670(3) -0.14395(15) 0.0869(12) Uani 1 1 d .
O12 O 0.2977(10) -0.2289(3) -0.14905(17) 0.1219(19) Uani 1 1 d .
N1 N -0.1418(11) 0.4552(3) 0.09341(19) 0.0759(15) Uani 1 1 d .
N2 N -0.4402(8) 0.1796(3) 0.02729(19) 0.0703(13) Uani 1 1 d .
N3 N 0.2938(7) -0.2958(4) -0.12448(18) 0.0714(13) Uani 1 1 d .
F1 F 0.5462(5) 0.0667(2) 0.19198(12) 0.0882(11) Uani 1 1 d .
F2 F 0.6174(6) 0.0249(2) 0.26847(15) 0.1062(13) Uani 1 1 d .
C1 C 0.4666(9) 0.0331(3) 0.23473(18) 0.0596(14) Uani 1 1 d .
C2 C 0.3723(9) -0.0542(3) 0.22566(18) 0.0615(15) Uani 1 1 d .
C3 C 0.1847(11) -0.0451(4) 0.25399(18) 0.0772(18) Uani 1 1 d .
H3 H 0.0965 -0.0901 0.2582 0.093 Uiso 1 1 calc R
C4 C 0.1554(10) 0.0327(4) 0.27259(19) 0.0758(18) Uani 1 1 d .
H4A H 0.0475 0.0481 0.2922 0.091 Uiso 1 1 calc R
C5 C 0.3145(10) 0.0929(3) 0.25853(18) 0.0641(16) Uani 1 1 d .
C6 C 0.3560(9) -0.0811(3) 0.16899(18) 0.0541(13) Uani 1 1 d .
C7 C 0.2960(9) -0.1739(3) 0.16405(18) 0.0638(15) Uani 1 1 d .
H7A H 0.3906 -0.2112 0.1806 0.077 Uiso 1 1 calc R
H7B H 0.1691 -0.1832 0.1796 0.077 Uiso 1 1 calc R
C8 C 0.3232(9) 0.2273(3) 0.21401(18) 0.0578(14) Uani 1 1 d .
C9 C 0.1978(9) 0.2855(3) 0.18115(16) 0.0543(13) Uani 1 1 d .
C10 C 0.0077(9) 0.2681(3) 0.17146(18) 0.0601(14) Uani 1 1 d .
H10 H -0.0475 0.2180 0.1847 0.072 Uiso 1 1 calc R
C11 C -0.1059(10) 0.3225(3) 0.14252(19) 0.0650(15) Uani 1 1 d .
H11A H -0.2367 0.3101 0.1362 0.078 Uiso 1 1 calc R
C12 C -0.0212(9) 0.3949(3) 0.12336(17) 0.0585(14) Uani 1 1 d .
C13 C 0.1727(10) 0.4154(3) 0.13180(18) 0.0658(16) Uani 1 1 d .
H13 H 0.2271 0.4653 0.1182 0.079 Uiso 1 1 calc R
C14 C 0.2847(9) 0.3589(3) 0.16132(18) 0.0611(13) Uani 1 1 d .
H14 H 0.4159 0.3704 0.1676 0.073 Uiso 1 1 calc R
C15 C 0.2330(8) 0.0036(3) 0.09952(16) 0.0495(11) Uani 1 1 d .
C16 C 0.0593(7) 0.0516(3) 0.08150(15) 0.0444(11) Uani 1 1 d .
C17 C 0.0431(8) 0.0719(3) 0.02931(17) 0.0587(14) Uani 1 1 d .
H17 H 0.1442 0.0579 0.0070 0.070 Uiso 1 1 calc R
C18 C -0.1201(9) 0.1120(3) 0.01112(18) 0.0595(14) Uani 1 1 d .
H18 H -0.1336 0.1232 -0.0236 0.071 Uiso 1 1 calc R
C19 C -0.2649(8) 0.1356(3) 0.04511(17) 0.0514(12) Uani 1 1 d .
C20 C -0.2496(8) 0.1177(3) 0.09608(17) 0.0573(14) Uani 1 1 d .
H20 H -0.3473 0.1350 0.1186 0.069 Uiso 1 1 calc R
C21 C -0.0903(8) 0.0744(3) 0.11373(17) 0.0522(12) Uani 1 1 d .
H21 H -0.0828 0.0599 0.1482 0.063 Uiso 1 1 calc R
C22 C 0.2913(9) -0.2717(4) 0.0937(2) 0.0686(15) Uani 1 1 d .
C23 C 0.2888(8) -0.2760(3) 0.03676(18) 0.0537(12) Uani 1 1 d .
C24 C 0.2828(8) -0.3567(3) 0.0134(2) 0.0666(15) Uani 1 1 d .
H24 H 0.2790 -0.4063 0.0333 0.080 Uiso 1 1 calc R
C25 C 0.2825(8) -0.3635(3) -0.0392(2) 0.0595(13) Uani 1 1 d .
H25 H 0.2784 -0.4172 -0.0550 0.071 Uiso 1 1 calc R
C26 C 0.2882(8) -0.2895(3) -0.06779(18) 0.0563(13) Uani 1 1 d .
C27 C 0.2946(8) -0.2083(3) -0.04645(19) 0.0584(13) Uani 1 1 d .
H27 H 0.2998 -0.1592 -0.0668 0.070 Uiso 1 1 calc R
C28 C 0.2932(8) -0.2023(3) 0.00652(19) 0.0568(13) Uani 1 1 d .
H28 H 0.2953 -0.1483 0.0220 0.068 Uiso 1 1 calc R
H6 H 0.488(8) -0.073(3) 0.1516(18) 0.065(15) Uiso 1 1 d .
H2 H 0.457(8) -0.101(4) 0.241(2) 0.082(17) Uiso 1 1 d .
H5 H 0.388(7) 0.117(3) 0.2830(17) 0.050(13) Uiso 1 1 d .

loop_
_atom_site_aniso_label
_atom_site_aniso_U_11
_atom_site_aniso_U_22
_atom_site_aniso_U_33
_atom_site_aniso_U_23
_atom_site_aniso_U_13
_atom_site_aniso_U_12
O1 0.088(3) 0.0368(17) 0.0548(19) 0.0058(14) -0.0092(19) -0.0007(18)
O2 0.098(3) 0.052(2) 0.076(2) 0.0040(18) -0.030(2) -0.009(2)
O3 0.111(4) 0.132(5) 0.090(3) 0.017(3) -0.025(3) 0.034(4)
O4 0.172(5) 0.065(3) 0.127(4) 0.035(3) -0.039(4) -0.003(4)
O5 0.064(2) 0.059(2) 0.0401(17) 0.0042(14) -0.0016(16) 0.0077(17)
O6 0.067(2) 0.070(2) 0.053(2) 0.0008(17) 0.0077(19) 0.004(2)
O7 0.128(4) 0.106(3) 0.062(2) 0.001(2) -0.041(3) 0.016(3)
O8 0.118(4) 0.104(4) 0.090(3) 0.014(3) -0.003(3) 0.050(3)
O9 0.114(3) 0.051(2) 0.055(2) -0.0049(16) -0.021(2) 0.010(2)
O10 0.231(6) 0.055(2) 0.069(3) -0.002(2) -0.005(3) 0.003(3)
O11 0.093(3) 0.087(3) 0.081(3) -0.028(2) 0.004(2) -0.003(3)
O12 0.207(6) 0.081(3) 0.078(3) 0.003(3) -0.026(3) 0.020(4)
N1 0.114(5) 0.050(3) 0.063(3) -0.001(2) -0.015(3) 0.020(3)
N2 0.093(4) 0.053(3) 0.065(3) 0.007(2) -0.019(3) 0.005(3)
N3 0.069(3) 0.077(3) 0.068(3) -0.009(3) -0.012(3) 0.003(3)
F1 0.114(3) 0.071(2) 0.079(2) -0.0085(17) 0.032(2) -0.011(2)
F2 0.116(3) 0.083(2) 0.120(3) -0.023(2) -0.063(3) 0.020(2)
C1 0.082(4) 0.055(3) 0.042(3) 0.000(2) -0.009(3) 0.006(3)
C2 0.098(5) 0.040(3) 0.047(3) 0.004(2) -0.015(3) 0.011(3)
C3 0.123(6) 0.069(4) 0.040(3) 0.012(3) 0.007(3) -0.019(4)
C4 0.120(5) 0.067(4) 0.040(3) 0.002(3) 0.010(3) -0.010(4)
C5 0.105(5) 0.050(3) 0.036(3) 0.003(2) -0.012(3) 0.002(3)
C6 0.063(4) 0.050(3) 0.049(3) -0.004(2) -0.017(3) 0.011(3)
C7 0.083(4) 0.059(3) 0.049(3) -0.001(2) -0.017(3) 0.007(3)
C8 0.082(4) 0.047(3) 0.044(3) -0.007(2) -0.003(3) 0.002(3)
C9 0.080(4) 0.041(3) 0.042(2) -0.004(2) -0.004(3) -0.004(3)
C10 0.080(4) 0.043(3) 0.057(3) -0.007(2) -0.012(3) 0.002(3)
C11 0.079(4) 0.050(3) 0.066(3) -0.009(3) -0.019(3) 0.003(3)
C12 0.090(5) 0.045(3) 0.041(3) -0.004(2) -0.011(3) 0.012(3)
C13 0.108(5) 0.045(3) 0.044(3) 0.002(2) 0.004(3) -0.002(3)
C14 0.075(4) 0.052(3) 0.056(3) -0.003(2) -0.002(3) -0.002(3)
C15 0.064(3) 0.046(3) 0.038(2) -0.004(2) 0.000(2) -0.011(3)
C16 0.064(3) 0.035(2) 0.034(2) -0.0025(18) 0.000(2) -0.006(2)
C17 0.079(4) 0.062(3) 0.035(2) 0.004(2) 0.004(3) -0.013(3)
C18 0.081(4) 0.061(3) 0.036(2) 0.011(2) -0.012(3) -0.007(3)
C19 0.066(4) 0.039(2) 0.049(3) 0.003(2) -0.009(3) -0.007(3)
C20 0.078(4) 0.054(3) 0.039(2) -0.003(2) -0.001(3) 0.012(3)
C21 0.078(4) 0.044(3) 0.035(2) -0.001(2) -0.008(2) 0.002(3)
C22 0.084(4) 0.048(3) 0.074(4) -0.005(3) -0.011(3) 0.005(3)
C23 0.057(3) 0.045(3) 0.058(3) -0.005(2) -0.004(3) 0.002(2)
C24 0.080(4) 0.041(3) 0.079(4) -0.006(3) 0.000(3) 0.005(3)
C25 0.062(3) 0.042(3) 0.074(3) -0.014(2) 0.000(3) -0.001(3)
C26 0.054(3) 0.058(3) 0.058(3) -0.006(2) -0.008(3) 0.005(3)
C27 0.062(3) 0.047(3) 0.066(3) -0.001(2) -0.008(3) -0.003(3)
C28 0.061(3) 0.041(3) 0.068(3) -0.008(2) -0.014(3) -0.002(3)

loop_
_atom_type_symbol
_atom_type_description
_atom_type_scat_dispersion_real
_atom_type_scat_dispersion_imag
_atom_type_scat_source
C C 0.0033 0.0000 'International Tables Vol C Tables 4.2.6.8 and 6.1.1.4'
H H 0.0000 0.0000 'International Tables Vol C Tables 4.2.6.8 and 6.1.1.4'
N N 0.0061 0.0000 'International Tables Vol C Tables 4.2.6.8 and 6.1.1.4'
O O 0.0106 0.0000 'International Tables Vol C Tables 4.2.6.8 and 6.1.1.4'
F F 0.0171 0.0000 'International Tables Vol C Tables 4.2.6.8 and 6.1.1.4'

loop_
_geom_angle_atom_site_label_1
_geom_angle_atom_site_label_2
_geom_angle_atom_site_label_3
_geom_angle
C8 O1 C5 117.9(4)
C15 O5 C6 117.5(4)
C22 O9 C7 118.8(4)
O3 N1 O4 124.7(6)
O3 N1 C12 118.1(6)
O4 N1 C12 117.2(7)
O8 N2 O7 122.8(5)
O8 N2 C19 118.4(4)
O7 N2 C19 118.9(5)
O11 N3 O12 123.4(5)
O11 N3 C26 118.5(5)
O12 N3 C26 118.0(5)
F1 C1 F2 105.5(5)
F1 C1 C2 112.8(4)
F2 C1 C2 109.8(4)
F1 C1 C5 112.2(4)
F2 C1 C5 108.0(4)
C2 C1 C5 108.4(5)
C3 C2 C1 101.8(4)
C3 C2 C6 116.2(5)
C1 C2 C6 115.0(4)
C3 C2 H2 112(3)
C1 C2 H2 110(3)
C6 C2 H2 103(3)
C4 C3 C2 113.7(6)
C4 C3 H3 123.1
C2 C3 H3 123.1
C3 C4 C5 112.0(6)
C3 C4 H4A 124.0
C5 C4 H4A 124.0
O1 C5 C4 105.8(5)
O1 C5 C1 112.8(4)
C4 C5 C1 102.7(4)
O1 C5 H5 115(3)
C4 C5 H5 120(3)
C1 C5 H5 100(3)
O5 C6 C7 108.6(4)
O5 C6 C2 106.0(4)
C7 C6 C2 111.2(4)
O5 C6 H6 113(3)
C7 C6 H6 109(3)
C2 C6 H6 109(3)
O9 C7 C6 105.6(4)
O9 C7 H7A 110.6
C6 C7 H7A 110.6
O9 C7 H7B 110.6
C6 C7 H7B 110.6
H7A C7 H7B 108.8
O2 C8 O1 124.7(5)
O2 C8 C9 125.4(5)
O1 C8 C9 109.9(5)
C10 C9 C14 120.5(5)
C10 C9 C8 122.1(5)
C14 C9 C8 117.4(5)
C9 C10 C11 121.6(5)
C9 C10 H10 119.2
C11 C10 H10 119.2
C12 C11 C10 118.0(6)
C12 C11 H11A 121.0
C10 C11 H11A 121.0
C11 C12 C13 122.7(5)
C11 C12 N1 118.8(6)
C13 C12 N1 118.5(5)
C12 C13 C14 118.1(5)
C12 C13 H13 121.0
C14 C13 H13 121.0
C9 C14 C13 119.2(6)
C9 C14 H14 120.4
C13 C14 H14 120.4
O6 C15 O5 124.6(5)
O6 C15 C16 124.7(4)
O5 C15 C16 110.7(4)
C21 C16 C17 118.7(5)
C21 C16 C15 122.2(4)
C17 C16 C15 119.0(4)
C18 C17 C16 120.4(5)
C18 C17 H17 119.8
C16 C17 H17 119.8
C17 C18 C19 119.0(4)
C17 C18 H18 120.5
C19 C18 H18 120.5
C20 C19 C18 121.2(5)
C20 C19 N2 118.1(5)
C18 C19 N2 120.7(4)
C21 C20 C19 119.5(5)
C21 C20 H20 120.2
C19 C20 H20 120.2
C20 C21 C16 121.1(4)
C20 C21 H21 119.5
C16 C21 H21 119.5
O10 C22 O9 124.2(5)
O10 C22 C23 124.9(5)
O9 C22 C23 110.9(5)
C28 C23 C24 119.3(5)
C28 C23 C22 122.1(4)
C24 C23 C22 118.6(5)
C25 C24 C23 120.4(5)
C25 C24 H24 119.8
C23 C24 H24 119.8
C26 C25 C24 118.6(5)
C26 C25 H25 120.7
C24 C25 H25 120.7
C25 C26 C27 123.1(5)
C25 C26 N3 119.3(5)
C27 C26 N3 117.6(5)
C26 C27 C28 117.7(5)
C26 C27 H27 121.2
C28 C27 H27 121.2
C27 C28 C23 120.8(5)
C27 C28 H28 119.6
C23 C28 H28 119.6

loop_
_geom_bond_atom_site_label_1
_geom_bond_atom_site_label_2
_geom_bond_distance
O1 C8 1.346(6)
O1 C5 1.443(6)
O2 C8 1.199(6)
O3 N1 1.198(7)
O4 N1 1.217(7)
O5 C15 1.348(5)
O5 C6 1.453(5)
O6 C15 1.206(6)
O7 N2 1.225(5)
O8 N2 1.207(6)
O9 C22 1.322(6)
O9 C7 1.448(6)
O10 C22 1.181(6)
O11 N3 1.217(6)
O12 N3 1.221(6)
N1 C12 1.472(7)
N2 C19 1.456(7)
N3 C26 1.486(6)
F1 C1 1.349(6)
F2 C1 1.364(6)
C1 C2 1.519(7)
C1 C5 1.527(7)
C2 C3 1.489(9)
C2 C6 1.543(7)
C2 H2 1.01(6)
C3 C4 1.317(8)
C3 H3 0.9300
C4 C5 1.481(8)
C4 H4A 0.9300
C5 H5 0.90(5)
C6 C7 1.502(7)
C6 H6 1.02(5)
C7 H7A 0.9700
C7 H7B 0.9700
C8 C9 1.513(7)
C9 C10 1.353(7)
C9 C14 1.385(7)
C10 C11 1.374(7)
C10 H10 0.9300
C11 C12 1.360(7)
C11 H11A 0.9300
C12 C13 1.382(8)
C13 C14 1.397(7)
C13 H13 0.9300
C14 H14 0.9300
C15 C16 1.480(7)
C16 C21 1.372(7)
C16 C17 1.405(6)
C17 C18 1.364(7)
C17 H17 0.9300
C18 C19 1.381(7)
C18 H18 0.9300
C19 C20 1.365(6)
C20 C21 1.361(7)
C20 H20 0.9300
C21 H21 0.9300
C22 C23 1.490(7)
C23 C28 1.390(7)
C23 C24 1.395(7)
C24 C25 1.379(7)
C24 H24 0.9300
C25 C26 1.370(7)
C25 H25 0.9300
C26 C27 1.379(7)
C27 C28 1.388(7)
C27 H27 0.9300
C28 H28 0.9300

loop_
_geom_hbond_atom_site_label_D
_geom_hbond_atom_site_label_H
_geom_hbond_atom_site_label_A
_geom_hbond_distance_DH
_geom_hbond_distance_HA
_geom_hbond_distance_DA
_geom_hbond_angle_DHA
_geom_hbond_site_symmetry_A
C20 H20 F1 0.93 2.31 2.977(6) 128.3 1_455

loop_
_geom_torsion_atom_site_label_1
_geom_torsion_atom_site_label_2
_geom_torsion_atom_site_label_3
_geom_torsion_atom_site_label_4
_geom_torsion
F1 C1 C2 C3 -135.6(5)
F2 C1 C2 C3 107.1(5)
C5 C1 C2 C3 -10.7(5)
F1 C1 C2 C6 -9.2(7)
F2 C1 C2 C6 -126.5(5)
C5 C1 C2 C6 115.7(5)
C1 C2 C3 C4 5.3(6)
C6 C2 C3 C4 -120.3(5)
C2 C3 C4 C5 2.4(7)
C8 O1 C5 C4 161.1(4)
C8 O1 C5 C1 -87.4(5)
C3 C4 C5 O1 109.4(5)
C3 C4 C5 C1 -9.0(6)
F1 C1 C5 O1 23.9(7)
F2 C1 C5 O1 139.7(5)
C2 C1 C5 O1 -101.3(5)
F1 C1 C5 C4 137.3(4)
F2 C1 C5 C4 -106.9(5)
C2 C1 C5 C4 12.1(5)
C15 O5 C6 C7 -100.7(5)
C15 O5 C6 C2 139.7(4)
C3 C2 C6 O5 46.0(6)
C1 C2 C6 O5 -72.6(6)
C3 C2 C6 C7 -71.8(6)
C1 C2 C6 C7 169.6(5)
C22 O9 C7 C6 162.0(5)
O5 C6 C7 O9 64.3(6)
C2 C6 C7 O9 -179.4(5)
C5 O1 C8 O2 9.0(7)
C5 O1 C8 C9 -171.2(4)
O2 C8 C9 C10 -168.0(5)
O1 C8 C9 C10 12.3(6)
O2 C8 C9 C14 11.5(7)
O1 C8 C9 C14 -168.3(4)
C14 C9 C10 C11 -1.0(7)
C8 C9 C10 C11 178.5(4)
C9 C10 C11 C12 0.4(7)
C10 C11 C12 C13 0.1(8)
C10 C11 C12 N1 -178.4(4)
O3 N1 C12 C11 11.4(8)
O4 N1 C12 C11 -167.2(5)
O3 N1 C12 C13 -167.2(6)
O4 N1 C12 C13 14.2(7)
C11 C12 C13 C14 -0.1(7)
N1 C12 C13 C14 178.4(4)
C10 C9 C14 C13 1.0(7)
C8 C9 C14 C13 -178.5(4)
C12 C13 C14 C9 -0.4(7)
C6 O5 C15 O6 -3.9(6)
C6 O5 C15 C16 176.1(4)
O6 C15 C16 C21 -168.1(4)
O5 C15 C16 C21 11.9(6)
O6 C15 C16 C17 14.4(7)
O5 C15 C16 C17 -165.6(4)
C21 C16 C17 C18 -1.2(7)
C15 C16 C17 C18 176.4(4)
C16 C17 C18 C19 2.8(7)
C17 C18 C19 C20 -1.7(7)
C17 C18 C19 N2 179.2(4)
O8 N2 C19 C20 17.2(7)
O7 N2 C19 C20 -163.4(5)
O8 N2 C19 C18 -163.6(5)
O7 N2 C19 C18 15.7(7)
C18 C19 C20 C21 -1.2(7)
N2 C19 C20 C21 178.0(4)
C19 C20 C21 C16 2.9(7)
C17 C16 C21 C20 -1.7(7)
C15 C16 C21 C20 -179.2(4)
C7 O9 C22 O10 0.3(10)
C7 O9 C22 C23 -178.2(5)
O10 C22 C23 C28 -175.4(7)
O9 C22 C23 C28 3.0(8)
O10 C22 C23 C24 4.3(10)
O9 C22 C23 C24 -177.3(5)
C28 C23 C24 C25 0.4(8)
C22 C23 C24 C25 -179.3(5)
C23 C24 C25 C26 0.0(9)
C24 C25 C26 C27 0.1(8)
C24 C25 C26 N3 178.2(5)
O11 N3 C26 C25 -2.9(8)
O12 N3 C26 C25 179.6(6)
O11 N3 C26 C27 175.3(5)
O12 N3 C26 C27 -2.2(8)
C25 C26 C27 C28 -0.7(8)
N3 C26 C27 C28 -178.8(5)
C26 C27 C28 C23 1.1(8)
C24 C23 C28 C27 -0.9(8)
C22 C23 C28 C27 178.7(5)
